data_7014463
loop_
_publ_author_name
'Duan, Hai-Bao'
'Zhao, Hai-Rong'
'Ren, Xiao-Ming'
'Zhou, Hong'
'Tian, Zheng-Fang'
'Jin, Wan-Qin'

_publ_section_title
;
 Inorganic-organic hybrid compounds based on face-sharing octahedral
 [PbI(3)](\\infty ) chains: self-assemblies, crystal structures, and
 ferroelectric, photoluminescence properties.
;
_journal_issue 8
_journal_name_full 'Dalton transactions (Cambridge, England : 2003)'
_journal_page_first 1672
_journal_page_last 1683
_journal_paper_doi 10.1039/c0dt00875c
_journal_volume 40
_journal_year 2011
_chemical_formula_sum 'C13 H13 I3 N2 Pb'
_chemical_formula_weight 785.15
_chemical_name_systematic
;
?
;
_space_group_IT_number 14
_symmetry_cell_setting monoclinic
_symmetry_space_group_name_Hall '-P 2ybc'
_symmetry_space_group_name_H-M 'P 1 21/c 1'
_atom_sites_solution_hydrogens geom
_atom_sites_solution_primary direct
_atom_sites_solution_secondary difmap
_audit_creation_method SHELXL-97
_cell_angle_alpha 90.00
_cell_angle_beta 90.00
_cell_angle_gamma 90.00
_cell_formula_units_Z 5
_cell_length_a 13.819(10)
_cell_length_b 16.772(12)
_cell_length_c 7.911(6)
_cell_measurement_reflns_used 3316
_cell_measurement_temperature 296(2)
_cell_measurement_theta_max 28.9400
_cell_measurement_theta_min 2.8531
_cell_volume 1834(2)
_computing_structure_refinement 'SHELXL-97 (Sheldrick, 1997)'
_computing_structure_solution 'SHELXS-97 (Sheldrick, 1990)'
_diffrn_ambient_temperature 296(2)
_diffrn_detector_area_resol_mean 15.9149
_diffrn_measured_fraction_theta_full 0.993
_diffrn_measured_fraction_theta_max 0.993
_diffrn_measurement_device_type 'Xcalibur, Sapphire3, Gemini ultra'
_diffrn_radiation_monochromator graphite
_diffrn_radiation_source 'fine-focus sealed tube'
_diffrn_radiation_type MoK\a
_diffrn_radiation_wavelength 0.71073
_diffrn_reflns_av_R_equivalents 0.3320
_diffrn_reflns_av_sigmaI/netI 0.2169
_diffrn_reflns_limit_h_max 16
_diffrn_reflns_limit_h_min -13
_diffrn_reflns_limit_k_max 16
_diffrn_reflns_limit_k_min -19
_diffrn_reflns_limit_l_max 9
_diffrn_reflns_limit_l_min -9
_diffrn_reflns_number 8207
_diffrn_reflns_theta_full 25.00
_diffrn_reflns_theta_max 25.00
_diffrn_reflns_theta_min 1.47
_exptl_absorpt_coefficient_mu 14.239
_exptl_absorpt_correction_T_max 1.00000
_exptl_absorpt_correction_T_min 0.25015
_exptl_absorpt_correction_type multi-scan
_exptl_crystal_colour yellow-red
_exptl_crystal_density_diffrn 2.844
_exptl_crystal_density_method 'not measured'
_exptl_crystal_description neddle
_exptl_crystal_F_000 1384
_exptl_crystal_size_max 0.05
_exptl_crystal_size_mid 0.02
_exptl_crystal_size_min 0.01
_refine_diff_density_max 7.298
_refine_diff_density_min -6.711
_refine_diff_density_rms 1.004
_refine_ls_extinction_coef 0.011(3)
_refine_ls_extinction_expression Fc^*^=kFc[1+0.001xFc^2^\l^3^/sin(2\q)]^-1/4^
_refine_ls_extinction_method SHELXL
_refine_ls_goodness_of_fit_ref 1.153
_refine_ls_hydrogen_treatment constr
_refine_ls_matrix_type full
_refine_ls_number_parameters 151
_refine_ls_number_reflns 3206
_refine_ls_number_restraints 0
_refine_ls_restrained_S_all 1.153
_refine_ls_R_factor_all 0.2238
_refine_ls_R_factor_gt 0.1998
_refine_ls_shift/su_max 0.441
_refine_ls_shift/su_mean 0.006
_refine_ls_structure_factor_coef Fsqd
_refine_ls_weighting_details 'calc w=1/[\s^2^(Fo^2^)+(0.4500P)^2^+0.0000P] where P=(Fo^2^+2Fc^2^)/3'
_refine_ls_weighting_scheme calc
_refine_ls_wR_factor_gt 0.5484
_refine_ls_wR_factor_ref 0.5764
_reflns_number_gt 2076
_reflns_number_total 3228
_reflns_threshold_expression >2sigma(I)
_cod_data_source_file C0DT00875C.TXT
_cod_data_source_block pch3
_cod_original_sg_symbol_H-M 'P 21/c'
_cod_database_code 7014463

loop_
_symmetry_equiv_pos_as_xyz
'x, y, z'
'-x, y+1/2, -z+1/2'
'-x, -y, -z'
'x, -y-1/2, z-1/2'

loop_
_atom_site_label
_atom_site_type_symbol
_atom_site_fract_x
_atom_site_fract_y
_atom_site_fract_z
_atom_site_U_iso_or_equiv
_atom_site_adp_type
_atom_site_occupancy
_atom_site_symmetry_multiplicity
_atom_site_calc_flag
_atom_site_refinement_flags
_atom_site_disorder_assembly
_atom_site_disorder_group
Pb1 Pb 0.37094(13) 0.25089(8) 0.9438(2) 0.0453(11) Uani 1 1 d . . .
I1 I 0.2118(2) 0.17447(18) 0.6954(4) 0.0540(12) Uani 1 1 d . . .
I2 I 0.3710(2) 0.09767(17) 1.1897(3) 0.0534(12) Uani 1 1 d . . .
I3 I 0.5293(2) 0.16479(18) 0.7013(4) 0.0540(12) Uani 1 1 d . . .
N2 N 0.818(4) 0.121(2) 0.583(6) 0.086(15) Uani 1 1 d . . .
N1 N 0.752(2) 0.1109(16) 0.442(4) 0.076(15) Uani 1 1 d G . .
C1 C 0.748(2) 0.1686(17) 0.321(4) 0.083(19) Uani 1 1 d G . .
H1A H 0.7870 0.2137 0.3306 0.100 Uiso 1 1 calc R . .
C2 C 0.687(3) 0.160(2) 0.187(4) 0.073(16) Uani 1 1 d G . .
H2B H 0.6845 0.1998 0.1046 0.088 Uiso 1 1 calc R . .
C3 C 0.630(2) 0.0943(14) 0.174(5) 0.13(4) Uani 1 1 d G . .
H3A H 0.5887 0.0887 0.0821 0.158 Uiso 1 1 calc R . .
C4 C 0.634(2) 0.0366(11) 0.295(5) 0.76(16) Uani 1 1 d G . .
H4A H 0.5954 -0.0085 0.2856 0.907 Uiso 1 1 calc R . .
C5 C 0.695(2) 0.0449(16) 0.429(4) 0.067(13) Uani 1 1 d G . .
H5A H 0.6978 0.0055 0.5116 0.080 Uiso 1 1 calc R . .
C6 C 0.800(5) 0.083(3) 0.704(6) 0.081(17) Uani 1 1 d . . .
H6 H 0.7466 0.0498 0.7054 0.097 Uiso 1 1 calc R . .
C7 C 0.874(2) 0.0905(19) 0.880(4) 0.060(13) Uani 1 1 d G . .
C8 C 0.862(2) 0.0372(18) 1.007(4) 0.15(4) Uani 1 1 d G . .
H8A H 0.8169 -0.0037 0.9955 0.180 Uiso 1 1 calc R . .
C9 C 0.915(3) 0.044(2) 1.150(4) 0.066(14) Uani 1 1 d G . .
H9A H 0.9066 0.0070 1.2372 0.080 Uiso 1 1 calc R . .
C10 C 0.981(2) 0.103(3) 1.166(4) 0.18(5) Uani 1 1 d G . .
C11 C 0.9931(17) 0.156(2) 1.039(5) 0.11(3) Uani 1 1 d G . .
H11A H 1.0381 0.1974 1.0504 0.130 Uiso 1 1 calc R . .
C12 C 0.940(2) 0.1501(19) 0.896(5) 0.16(5) Uani 1 1 d G . .
H12A H 0.9484 0.1867 0.8086 0.186 Uiso 1 1 calc R . .
C13 C 1.038(5) 0.110(4) 1.320(8) 0.10(2) Uani 1 1 d . . .
H13A H 1.0809 0.1545 1.3105 0.154 Uiso 1 1 calc R . .
H13B H 1.0745 0.0620 1.3359 0.154 Uiso 1 1 calc R . .
H13C H 0.9954 0.1177 1.4146 0.154 Uiso 1 1 calc R . .

loop_
_atom_site_aniso_label
_atom_site_aniso_U_11
_atom_site_aniso_U_22
_atom_site_aniso_U_33
_atom_site_aniso_U_23
_atom_site_aniso_U_13
_atom_site_aniso_U_12
Pb1 0.0696(18) 0.0496(15) 0.0166(13) 0.0005(5) -0.0113(8) 0.0007(6)
I1 0.062(2) 0.067(2) 0.0323(18) -0.0004(12) -0.0148(12) -0.0078(13)
I2 0.085(2) 0.0420(18) 0.0328(18) -0.0015(10) -0.0093(14) -0.0064(12)
I3 0.068(2) 0.0556(19) 0.0382(18) 0.0034(12) -0.0092(13) 0.0072(13)
N2 0.16(4) 0.04(2) 0.05(3) 0.03(2) -0.04(3) -0.04(2)
N1 0.14(4) 0.038(19) 0.05(3) 0.017(18) 0.05(3) 0.02(2)
C1 0.10(4) 0.07(3) 0.08(5) -0.01(3) 0.04(4) 0.03(3)
C2 0.12(4) 0.07(3) 0.03(2) 0.01(2) -0.01(3) 0.05(3)
C3 0.08(4) 0.25(12) 0.07(4) 0.00(5) -0.04(3) -0.07(5)
C4 0.05(3) 0.21(6) 2.0(4) 0.78(17) -0.12(8) -0.03(3)
C5 0.06(3) 0.08(3) 0.06(3) 0.00(3) -0.03(2) -0.01(3)
C6 0.14(5) 0.07(3) 0.04(3) -0.02(3) 0.01(3) 0.00(3)
C7 0.09(3) 0.05(2) 0.04(3) 0.03(2) -0.04(2) -0.01(2)
C8 0.19(7) 0.14(6) 0.12(6) -0.12(6) 0.11(6) -0.08(6)
C9 0.10(4) 0.08(3) 0.02(2) 0.03(2) 0.01(2) 0.03(3)
C10 0.00(2) 0.42(16) 0.10(5) -0.12(7) 0.01(2) -0.09(5)
C11 0.000(19) 0.15(5) 0.18(7) -0.08(5) 0.05(3) -0.04(3)
C12 0.00(2) 0.20(8) 0.26(11) -0.16(8) -0.02(3) -0.01(3)
C13 0.14(5) 0.11(5) 0.06(4) -0.02(3) -0.06(4) 0.06(4)

loop_
_atom_type_symbol
_atom_type_description
_atom_type_scat_dispersion_real
_atom_type_scat_dispersion_imag
_atom_type_scat_source
C C 0.0033 0.0016 'International Tables Vol C Tables 4.2.6.8 and 6.1.1.4'
H H 0.0000 0.0000 'International Tables Vol C Tables 4.2.6.8 and 6.1.1.4'
N N 0.0061 0.0033 'International Tables Vol C Tables 4.2.6.8 and 6.1.1.4'
O O 0.0106 0.0060 'International Tables Vol C Tables 4.2.6.8 and 6.1.1.4'
I I -0.4742 1.8119 'International Tables Vol C Tables 4.2.6.8 and 6.1.1.4'
Pb Pb -3.3944 10.1111 'International Tables Vol C Tables 4.2.6.8 and 6.1.1.4'

loop_
_geom_angle_atom_site_label_1
_geom_angle_atom_site_label_2
_geom_angle_atom_site_label_3
_geom_angle
_geom_angle_site_symmetry_1
_geom_angle_site_symmetry_3
_geom_angle_publ_flag
I1 Pb1 I1 93.76(10) . 4_566 ?
I1 Pb1 I2 92.93(9) . . ?
I1 Pb1 I2 86.39(9) 4_566 . ?
I1 Pb1 I2 86.19(9) . 4_565 ?
I1 Pb1 I2 94.53(9) 4_566 4_565 ?
I2 Pb1 I2 178.77(8) . 4_565 ?
I1 Pb1 I3 85.56(10) . . ?
I1 Pb1 I3 176.39(9) 4_566 . ?
I2 Pb1 I3 90.11(9) . . ?
I2 Pb1 I3 88.96(9) 4_565 . ?
I1 Pb1 I3 177.89(9) . 4_566 ?
I1 Pb1 I3 84.54(9) 4_566 4_566 ?
I2 Pb1 I3 88.22(9) . 4_566 ?
I2 Pb1 I3 92.68(9) 4_565 4_566 ?
I3 Pb1 I3 96.21(11) . 4_566 ?
Pb1 I1 Pb1 75.86(8) . 4_565 ?
Pb1 I2 Pb1 75.49(8) . 4_566 ?
Pb1 I3 Pb1 74.22(8) . 4_565 ?
C6 N2 N1 116(5) . . ?
C5 N1 C1 120.0 . . ?
C5 N1 N2 121(2) . . ?
C1 N1 N2 119(2) . . ?
C2 C1 N1 120.0 . . ?
C2 C1 H1A 120.0 . . ?
N1 C1 H1A 120.0 . . ?
C1 C2 C3 120.0 . . ?
C1 C2 H2B 120.0 . . ?
C3 C2 H2B 120.0 . . ?
C4 C3 C2 120.0 . . ?
C4 C3 H3A 120.0 . . ?
C2 C3 H3A 120.0 . . ?
C3 C4 C5 120.0 . . ?
C3 C4 H4A 120.0 . . ?
C5 C4 H4A 120.0 . . ?
N1 C5 C4 120.0 . . ?
N1 C5 H5A 120.0 . . ?
C4 C5 H5A 120.0 . . ?
N2 C6 C7 120(5) . . ?
N2 C6 H6 120.1 . . ?
C7 C6 H6 120.1 . . ?
C8 C7 C12 120.0 . . ?
C8 C7 C6 118(3) . . ?
C12 C7 C6 122(3) . . ?
C7 C8 C9 120.0 . . ?
C7 C8 H8A 120.0 . . ?
C9 C8 H8A 120.0 . . ?
C8 C9 C10 120.0 . . ?
C8 C9 H9A 120.0 . . ?
C10 C9 H9A 120.0 . . ?
C11 C10 C9 120.0 . . ?
C11 C10 C13 120(4) . . ?
C9 C10 C13 120(4) . . ?
C10 C11 C12 120.0 . . ?
C10 C11 H11A 120.0 . . ?
C12 C11 H11A 120.0 . . ?
C11 C12 C7 120.0 . . ?
C11 C12 H12A 120.0 . . ?
C7 C12 H12A 120.0 . . ?
C10 C13 H13A 109.5 . . ?
C10 C13 H13B 109.5 . . ?
H13A C13 H13B 109.5 . . ?
C10 C13 H13C 109.5 . . ?
H13A C13 H13C 109.5 . . ?
H13B C13 H13C 109.5 . . ?

loop_
_geom_bond_atom_site_label_1
_geom_bond_atom_site_label_2
_geom_bond_distance
_geom_bond_site_symmetry_2
_geom_bond_publ_flag
Pb1 I1 3.216(3) . ?
Pb1 I1 3.220(3) 4_566 ?
Pb1 I2 3.223(3) . ?
Pb1 I2 3.239(3) 4_565 ?
Pb1 I3 3.249(3) . ?
Pb1 I3 3.307(3) 4_566 ?
I1 Pb1 3.220(3) 4_565 ?
I2 Pb1 3.239(3) 4_566 ?
I3 Pb1 3.307(3) 4_565 ?
N2 C6 1.17(7) . ?
N2 N1 1.45(5) . ?
N1 C5 1.36(2) . ?
N1 C1 1.36(2) . ?
C1 C2 1.36(2) . ?
C1 H1A 0.9300 . ?
C2 C3 1.36(2) . ?
C2 H2B 0.9300 . ?
C3 C4 1.36(2) . ?
C3 H3A 0.9300 . ?
C4 C5 1.36(2) . ?
C4 H4A 0.9300 . ?
C5 H5A 0.9300 . ?
C6 C7 1.73(7) . ?
C6 H6 0.9300 . ?
C7 C8 1.356(19) . ?
C7 C12 1.356(19) . ?
C8 C9 1.36(2) . ?
C8 H8A 0.9300 . ?
C9 C10 1.36(2) . ?
C9 H9A 0.9300 . ?
C10 C11 1.36(2) . ?
C10 C13 1.45(6) . ?
C11 C12 1.36(2) . ?
C11 H11A 0.9300 . ?
C12 H12A 0.9300 . ?
C13 H13A 0.9600 . ?
C13 H13B 0.9600 . ?
C13 H13C 0.9600 . ?
